data_4124819
loop_
_publ_author_name
'Leclerc, Matthew C.'
'Bayne, Julia M.'
'Lee, Graham M.'
'Gorelsky, Serge I.'
'Vasiliu, Monica'
'Korobkov, Ilia'
'Harrison, Daniel J.'
'Dixon, David A.'
'Baker, R. Tom'

_publ_section_title
;
 Perfluoroalkyl Cobalt(III) Fluoride and Bis(perfluoroalkyl) Complexes:
 Catalytic Fluorination and Selective Difluorocarbene Formation.
;
_journal_issue 51
_journal_name_full 'Journal of the American Chemical Society'
_journal_page_first 16064
_journal_page_last 16073
_journal_paper_doi 10.1021/jacs.5b12003
_journal_volume 137
_journal_year 2015
_chemical_formula_sum 'C24.5 H22 Co F8 P'
_chemical_formula_weight 558.32
_chemical_name_systematic
; 
 ? 
;
_space_group_crystal_system monoclinic
_space_group_IT_number 15
_space_group_name_Hall '-C 2yc'
_space_group_name_H-M_alt 'C 1 2/c 1'
_symmetry_space_group_name_Hall '-C 2yc'
_symmetry_space_group_name_H-M 'C 1 2/c 1'
_atom_sites_solution_hydrogens geom
_audit_creation_method SHELXL-2013
_cell_angle_alpha 90
_cell_angle_beta 110.029(2)
_cell_angle_gamma 90
_cell_formula_units_Z 8
_cell_length_a 32.1741(19)
_cell_length_b 7.6991(5)
_cell_length_c 20.4220(13)
_cell_measurement_reflns_used 5275
_cell_measurement_temperature 200(2)
_cell_measurement_theta_max 24.68
_cell_measurement_theta_min 2.70
_cell_volume 4752.8(5)
_computing_cell_refinement 'APEX II, Bruker (2009)'
_computing_data_collection 'APEX II, Bruker (2009)'
_computing_data_reduction 'XPREP, Bruker (2009)'
_computing_molecular_graphics 'SHELXTL, Bruker (2004)'
_computing_publication_material 'SHELXTL, Bruker (2004)'
_computing_structure_refinement 'SHELXL-2013 (Sheldrick, 2013)'
_computing_structure_solution 'SHELXS-03 (Sheldrick, 2003)'
_diffrn_ambient_temperature 200(2)
_diffrn_measured_fraction_theta_full 0.927
_diffrn_measured_fraction_theta_max 0.979
_diffrn_measurement_device_type 'Bruker APEX-II CCD'
_diffrn_measurement_method '\f and \w scans'
_diffrn_radiation_type MoK\a
_diffrn_radiation_wavelength 0.71073
_diffrn_reflns_av_R_equivalents 0.0674
_diffrn_reflns_av_unetI/netI 0.0633
_diffrn_reflns_laue_measured_fraction_full 0.927
_diffrn_reflns_laue_measured_fraction_max 0.979
_diffrn_reflns_limit_h_max 37
_diffrn_reflns_limit_h_min -36
_diffrn_reflns_limit_k_max 9
_diffrn_reflns_limit_k_min -9
_diffrn_reflns_limit_l_max 24
_diffrn_reflns_limit_l_min -24
_diffrn_reflns_number 17390
_diffrn_reflns_point_group_measured_fraction_full 0.927
_diffrn_reflns_point_group_measured_fraction_max 0.979
_diffrn_reflns_theta_full 25.242
_diffrn_reflns_theta_max 24.750
_diffrn_reflns_theta_min 1.347
_exptl_absorpt_coefficient_mu 0.863
_exptl_absorpt_correction_T_max 0.7451
_exptl_absorpt_correction_T_min 0.6199
_exptl_absorpt_correction_type multi-scan
_exptl_absorpt_process_details 'SADABS, Bruker (2003)'
_exptl_crystal_colour orange
_exptl_crystal_density_diffrn 1.561
_exptl_crystal_density_meas ?
_exptl_crystal_description plate
_exptl_crystal_F_000 2264
_exptl_crystal_size_max 0.180
_exptl_crystal_size_mid 0.100
_exptl_crystal_size_min 0.010
_refine_diff_density_max 0.598
_refine_diff_density_min -0.721
_refine_diff_density_rms 0.073
_refine_ls_extinction_method none
_refine_ls_goodness_of_fit_ref 1.018
_refine_ls_hydrogen_treatment constr
_refine_ls_matrix_type full
_refine_ls_number_parameters 290
_refine_ls_number_reflns 3984
_refine_ls_number_restraints 77
_refine_ls_restrained_S_all 1.043
_refine_ls_R_factor_all 0.1029
_refine_ls_R_factor_gt 0.0625
_refine_ls_shift/su_max 0.000
_refine_ls_shift/su_mean 0.000
_refine_ls_structure_factor_coef Fsqd
_refine_ls_weighting_details 'w=1/[\s^2^(Fo^2^)+(0.0869P)^2^+1.9006P] where P=(Fo^2^+2Fc^2^)/3'
_refine_ls_weighting_scheme calc
_refine_ls_wR_factor_gt 0.1382
_refine_ls_wR_factor_ref 0.1547
_reflns_Friedel_coverage 0.000
_reflns_number_gt 2729
_reflns_number_total 3984
_reflns_threshold_expression 'I > 2\s(I)'
_cod_data_source_file ja5b12003_si_002.cif
_cod_data_source_block tb153
_cod_depositor_comments
;
The following automatic conversions were performed:

'_exptl_crystal_density_meas' value 'n/a' was changed to '?' - the
value is perceived as not measured.

Automatic conversion script
Id: cif_fix_values 4268 2015-11-12 08:31:59Z antanas 
;
_cod_original_formula_sum 'C24.50 H22 Co F8 P'
_cod_database_code 4124819
_shelx_space_group_comment
; 
The symmetry employed for this shelxl refinement is uniquely defined 
by the following loop, which should always be used as a source of 
symmetry information in preference to the above space-group names. 
They are only intended as comments. 
;
_shelx_estimated_absorpt_t_min 0.860
_shelx_estimated_absorpt_t_max 0.991
_shelxl_version_number 2013-4

loop_
_space_group_symop_operation_xyz
'x, y, z'
'-x, y, -z+1/2'
'x+1/2, y+1/2, z'
'-x+1/2, y+1/2, -z+1/2'
'-x, -y, -z'
'x, -y, z-1/2'
'-x+1/2, -y+1/2, -z'
'x+1/2, -y+1/2, z-1/2'

loop_
_atom_site_label
_atom_site_type_symbol
_atom_site_fract_x
_atom_site_fract_y
_atom_site_fract_z
_atom_site_U_iso_or_equiv
_atom_site_adp_type
_atom_site_occupancy
_atom_site_site_symmetry_order
_atom_site_calc_flag
_atom_site_refinement_flags_posn
_atom_site_refinement_flags_adp
_atom_site_refinement_flags_occupancy
_atom_site_disorder_assembly
_atom_site_disorder_group
Co1 Co 0.09582(2) 0.22629(7) 0.02177(3) 0.0350(2) Uani 1 1 d . U . . .
P1 P 0.16425(4) 0.27818(15) 0.02290(6) 0.0356(3) Uani 1 1 d . . . . .
F1 F 0.12618(10) -0.1218(3) 0.02002(18) 0.0653(9) Uani 1 1 d . . . . .
F2 F 0.12450(11) 0.2855(4) 0.16499(15) 0.0641(9) Uani 1 1 d . . . . .
F3 F 0.15959(9) 0.0691(4) 0.13982(16) 0.0631(9) Uani 1 1 d . . . . .
F4 F 0.05209(13) 0.0745(6) 0.1407(2) 0.1050(15) Uani 1 1 d . . . . .
F5 F 0.11205(13) -0.0063(6) 0.2178(2) 0.1046(15) Uani 1 1 d . . . . .
F6 F 0.08830(17) -0.1362(6) 0.1203(3) 0.1251(17) Uani 1 1 d . . . . .
F7 F 0.09577(13) -0.0100(5) -0.0825(2) 0.0904(12) Uani 1 1 d . . . . .
F8 F 0.05586(11) -0.0966(4) -0.0215(2) 0.0879(12) Uani 1 1 d . . . . .
C1 C 0.07713(18) 0.4846(6) -0.0087(3) 0.0563(14) Uani 1 1 d . U . . .
H1A H 0.0971 0.5777 -0.0053 0.068 Uiso 1 1 calc R U . . .
C2 C 0.0606(2) 0.4356(9) 0.0418(4) 0.0725(17) Uani 1 1 d . U . . .
H2A H 0.0673 0.4881 0.0863 0.087 Uiso 1 1 calc R U . . .
C3 C 0.0325(2) 0.2974(10) 0.0172(4) 0.0802(18) Uani 1 1 d . U . . .
H3A H 0.0165 0.2377 0.0416 0.096 Uiso 1 1 calc R U . . .
C4 C 0.03180(18) 0.2611(7) -0.0486(4) 0.0713(17) Uani 1 1 d . U . . .
H4A H 0.0149 0.1719 -0.0779 0.086 Uiso 1 1 calc R U . . .
C5 C 0.05981(18) 0.3758(7) -0.0658(3) 0.0581(14) Uani 1 1 d . U . . .
H5A H 0.0659 0.3790 -0.1082 0.070 Uiso 1 1 calc R U . . .
C6 C 0.11837(17) 0.1457(7) 0.1191(3) 0.0485(13) Uani 1 1 d . . . . .
C7 C 0.0926(2) 0.0222(9) 0.1479(3) 0.0645(16) Uani 1 1 d . . . . .
C8 C 0.09362(18) -0.0076(7) -0.0150(3) 0.0535(14) Uani 1 1 d . . . . .
C9 C 0.16738(15) 0.4028(6) -0.0513(2) 0.0401(11) Uani 1 1 d . . . . .
C10 C 0.18595(18) 0.5664(6) -0.0448(3) 0.0514(14) Uani 1 1 d . . . . .
H10A H 0.1966 0.6209 -0.0004 0.062 Uiso 1 1 calc R U . . .
C11 C 0.1891(2) 0.6519(8) -0.1031(3) 0.0694(18) Uani 1 1 d . . . . .
H11A H 0.2025 0.7634 -0.0976 0.083 Uiso 1 1 calc R U . . .
C12 C 0.1734(2) 0.5793(9) -0.1677(3) 0.0668(17) Uani 1 1 d . . . . .
H12A H 0.1751 0.6404 -0.2072 0.080 Uiso 1 1 calc R U . . .
C13 C 0.1551(2) 0.4152(9) -0.1749(3) 0.0686(17) Uani 1 1 d . . . . .
H13A H 0.1446 0.3618 -0.2195 0.082 Uiso 1 1 calc R U . . .
C14 C 0.15194(19) 0.3283(8) -0.1179(3) 0.0590(15) Uani 1 1 d . . . . .
H14A H 0.1390 0.2158 -0.1239 0.071 Uiso 1 1 calc R U . . .
C15 C 0.19941(15) 0.4045(6) 0.0980(2) 0.0350(11) Uani 1 1 d . . . . .
C16 C 0.24346(17) 0.3651(7) 0.1304(3) 0.0489(13) Uani 1 1 d . . . . .
H16A H 0.2560 0.2679 0.1154 0.059 Uiso 1 1 calc R U . . .
C17 C 0.26957(17) 0.4681(8) 0.1852(3) 0.0565(15) Uani 1 1 d . . . . .
H17A H 0.3000 0.4406 0.2071 0.068 Uiso 1 1 calc R U . . .
C18 C 0.25226(19) 0.6072(8) 0.2078(3) 0.0547(15) Uani 1 1 d . . . . .
H18A H 0.2703 0.6757 0.2455 0.066 Uiso 1 1 calc R U . . .
C19 C 0.20861(19) 0.6476(7) 0.1756(3) 0.0568(14) Uani 1 1 d . . . . .
H19A H 0.1963 0.7455 0.1906 0.068 Uiso 1 1 calc R U . . .
C20 C 0.18234(17) 0.5462(6) 0.1212(3) 0.0479(13) Uani 1 1 d . . . . .
H20A H 0.1520 0.5749 0.0994 0.058 Uiso 1 1 calc R U . . .
C21 C 0.19819(17) 0.0905(7) 0.0200(3) 0.0562(15) Uani 1 1 d . . . . .
H21A H 0.2273 0.1300 0.0208 0.084 Uiso 1 1 calc R U . . .
H21B H 0.1838 0.0246 -0.0228 0.084 Uiso 1 1 calc R U . . .
H21C H 0.2017 0.0161 0.0605 0.084 Uiso 1 1 calc R U . . .
C22 C -0.0081(7) 0.5825(13) -0.2522(13) 0.143(3) Uiso 0.5 1 d DG . P A -1
C23 C 0.0290(6) 0.5277(15) -0.2667(12) 0.143(3) Uiso 0.5 1 d G . P A -1
H23A H 0.0482 0.6107 -0.2758 0.171 Uiso 0.5 1 calc R U P A -1
C24 C 0.0380(6) 0.3514(17) -0.2678(12) 0.143(3) Uiso 0.5 1 d G . P A -1
H24A H 0.0634 0.3140 -0.2776 0.171 Uiso 0.5 1 calc R U P A -1
C25 C 0.0100(7) 0.2299(13) -0.2545(16) 0.143(3) Uiso 0.5 1 d G . P A -1
H25A H 0.0162 0.1095 -0.2552 0.171 Uiso 0.5 1 calc R U P A -1
C26 C -0.0271(7) 0.2847(15) -0.2400(15) 0.143(3) Uiso 0.5 1 d G . P A -1
H26A H -0.0463 0.2017 -0.2309 0.171 Uiso 0.5 1 calc R U P A -1
C27 C -0.0362(6) 0.4610(17) -0.2389(11) 0.143(3) Uiso 0.5 1 d G . P A -1
H27A H -0.0616 0.4985 -0.2291 0.171 Uiso 0.5 1 calc R U P A -1
C28 C -0.0241(6) 0.765(2) -0.2598(11) 0.143(3) Uiso 0.5 1 d D . P A -1
H28A H -0.0020 0.8400 -0.2685 0.214 Uiso 0.5 1 calc R U P A -1
H28B H -0.0287 0.8013 -0.2169 0.214 Uiso 0.5 1 calc R U P A -1
H28C H -0.0520 0.7727 -0.2990 0.214 Uiso 0.5 1 calc R U P A -1

loop_
_atom_site_aniso_label
_atom_site_aniso_U_11
_atom_site_aniso_U_22
_atom_site_aniso_U_33
_atom_site_aniso_U_23
_atom_site_aniso_U_13
_atom_site_aniso_U_12
Co1 0.0258(4) 0.0238(3) 0.0500(4) 0.0047(3) 0.0062(3) 0.0002(3)
P1 0.0276(7) 0.0279(6) 0.0490(7) 0.0010(5) 0.0102(6) 0.0018(5)
F1 0.047(2) 0.0266(15) 0.116(3) 0.0044(16) 0.0202(18) 0.0035(13)
F2 0.071(2) 0.065(2) 0.0504(17) 0.0017(15) 0.0135(16) -0.0085(17)
F3 0.0369(19) 0.069(2) 0.073(2) 0.0328(17) 0.0054(15) 0.0082(15)
F4 0.061(3) 0.144(4) 0.117(3) 0.054(3) 0.040(2) 0.002(2)
F5 0.090(3) 0.129(4) 0.086(3) 0.058(3) 0.019(2) -0.010(3)
F6 0.161(5) 0.069(3) 0.160(4) 0.014(3) 0.074(4) -0.041(3)
F7 0.108(3) 0.056(2) 0.092(3) -0.0239(19) 0.014(2) -0.004(2)
F8 0.047(2) 0.0390(18) 0.162(4) -0.006(2) 0.015(2) -0.0202(15)
C1 0.038(3) 0.027(2) 0.091(4) 0.009(2) 0.007(3) 0.008(2)
C2 0.059(4) 0.074(4) 0.079(4) 0.006(3) 0.016(3) 0.038(3)
C3 0.034(3) 0.089(4) 0.117(5) 0.050(4) 0.024(3) 0.029(3)
C4 0.031(3) 0.046(3) 0.107(4) 0.010(3) -0.017(3) 0.004(2)
C5 0.051(4) 0.049(3) 0.064(3) 0.013(2) 0.006(3) 0.019(2)
C6 0.032(3) 0.044(3) 0.064(3) 0.004(3) 0.010(3) -0.002(2)
C7 0.046(4) 0.067(4) 0.079(4) 0.020(3) 0.019(3) -0.003(3)
C8 0.047(4) 0.039(3) 0.067(4) 0.003(3) 0.009(3) -0.005(3)
C9 0.034(3) 0.042(3) 0.042(3) -0.001(2) 0.011(2) 0.007(2)
C10 0.061(4) 0.039(3) 0.051(3) 0.000(2) 0.016(3) -0.004(3)
C11 0.095(5) 0.050(3) 0.065(4) 0.012(3) 0.030(4) -0.005(3)
C12 0.073(5) 0.075(4) 0.057(4) 0.019(3) 0.028(3) 0.005(3)
C13 0.064(4) 0.096(5) 0.044(3) -0.007(3) 0.017(3) -0.006(4)
C14 0.058(4) 0.064(4) 0.057(3) -0.011(3) 0.022(3) -0.014(3)
C15 0.027(3) 0.032(2) 0.041(3) 0.010(2) 0.004(2) -0.007(2)
C16 0.036(3) 0.054(3) 0.054(3) 0.009(3) 0.011(3) 0.000(2)
C17 0.029(3) 0.073(4) 0.055(3) 0.012(3) -0.002(3) -0.006(3)
C18 0.054(4) 0.063(4) 0.038(3) 0.002(3) 0.003(3) -0.020(3)
C19 0.054(4) 0.052(3) 0.058(3) -0.008(3) 0.011(3) -0.004(3)
C20 0.039(3) 0.041(3) 0.054(3) -0.004(2) 0.004(3) 0.000(2)
C21 0.040(3) 0.038(3) 0.094(4) 0.002(3) 0.027(3) 0.015(2)

loop_
_atom_type_symbol
_atom_type_description
_atom_type_scat_dispersion_real
_atom_type_scat_dispersion_imag
_atom_type_scat_source
C C 0.0033 0.0016 'International Tables Vol C Tables 4.2.6.8 and 6.1.1.4'
H H 0.0000 0.0000 'International Tables Vol C Tables 4.2.6.8 and 6.1.1.4'
P P 0.1023 0.0942 'International Tables Vol C Tables 4.2.6.8 and 6.1.1.4'
F F 0.0171 0.0103 'International Tables Vol C Tables 4.2.6.8 and 6.1.1.4'
Co Co 0.3494 0.9721 'International Tables Vol C Tables 4.2.6.8 and 6.1.1.4'

loop_
_geom_angle_atom_site_label_1
_geom_angle_atom_site_label_2
_geom_angle_atom_site_label_3
_geom_angle
C8 Co1 C6 92.9(2)
C8 Co1 C3 108.7(3)
C6 Co1 C3 98.3(3)
C8 Co1 C4 87.5(2)
C6 Co1 C4 132.2(3)
C3 Co1 C4 38.2(3)
C8 Co1 C2 147.1(3)
C6 Co1 C2 94.7(2)
C3 Co1 C2 38.5(3)
C4 Co1 C2 64.0(3)
C8 Co1 C5 104.0(2)
C6 Co1 C5 159.1(2)
C3 Co1 C5 64.7(3)
C4 Co1 C5 38.7(2)
C2 Co1 C5 64.4(2)
C8 Co1 C1 142.3(2)
C6 Co1 C1 124.4(2)
C3 Co1 C1 64.1(2)
C4 Co1 C1 64.0(2)
C2 Co1 C1 38.0(2)
C5 Co1 C1 38.4(2)
C8 Co1 P1 94.31(17)
C6 Co1 P1 91.43(15)
C3 Co1 P1 154.4(2)
C4 Co1 P1 136.3(2)
C2 Co1 P1 117.4(2)
C5 Co1 P1 99.48(17)
C1 Co1 P1 90.85(16)
C21 P1 C9 100.7(2)
C21 P1 C15 104.0(2)
C9 P1 C15 102.8(2)
C21 P1 Co1 117.22(18)
C9 P1 Co1 114.87(16)
C15 P1 Co1 115.22(15)
C2 C1 C5 108.6(6)
C2 C1 Co1 70.2(3)
C5 C1 Co1 70.8(3)
C1 C2 C3 108.4(6)
C1 C2 Co1 71.8(3)
C3 C2 Co1 70.4(4)
C4 C3 C2 107.7(6)
C4 C3 Co1 71.1(4)
C2 C3 Co1 71.1(4)
C3 C4 C5 109.0(6)
C3 C4 Co1 70.7(3)
C5 C4 Co1 71.5(3)
C1 C5 C4 106.2(6)
C1 C5 Co1 70.8(3)
C4 C5 Co1 69.8(3)
F3 C6 F2 103.0(4)
F3 C6 C7 102.1(4)
F2 C6 C7 101.2(4)
F3 C6 Co1 115.3(3)
F2 C6 Co1 110.7(3)
C7 C6 Co1 122.1(4)
F4 C7 F6 106.0(5)
F4 C7 F5 104.3(5)
F6 C7 F5 103.8(5)
F4 C7 C6 114.7(5)
F6 C7 C6 113.9(5)
F5 C7 C6 113.1(5)
F8 C8 F1 103.0(4)
F8 C8 F7 103.9(4)
F1 C8 F7 102.7(4)
F8 C8 Co1 114.7(4)
F1 C8 Co1 118.3(4)
F7 C8 Co1 112.6(3)
C10 C9 C14 117.7(5)
C10 C9 P1 123.0(4)
C14 C9 P1 119.3(4)
C9 C10 C11 120.2(5)
C12 C11 C10 121.5(6)
C11 C12 C13 118.8(5)
C14 C13 C12 120.5(6)
C13 C14 C9 121.2(5)
C20 C15 C16 118.4(4)
C20 C15 P1 120.1(4)
C16 C15 P1 121.4(4)
C15 C16 C17 119.9(5)
C18 C17 C16 121.1(5)
C17 C18 C19 119.3(5)
C18 C19 C20 120.1(5)
C15 C20 C19 121.2(5)
C23 C22 C27 120.0
C23 C22 C28 123.8(13)
C27 C22 C28 115.6(13)
C22 C23 C24 120.0
C23 C24 C25 120.0
C26 C25 C24 120.0
C27 C26 C25 120.0
C26 C27 C22 120.0

loop_
_geom_bond_atom_site_label_1
_geom_bond_atom_site_label_2
_geom_bond_distance
Co1 C8 1.943(5)
Co1 C6 1.969(5)
Co1 C3 2.080(6)
Co1 C4 2.086(5)
Co1 C2 2.090(6)
Co1 C5 2.109(5)
Co1 C1 2.109(5)
Co1 P1 2.2301(14)
P1 C21 1.824(5)
P1 C9 1.825(5)
P1 C15 1.841(5)
F1 C8 1.367(6)
F2 C6 1.395(6)
F3 C6 1.379(6)
F4 C7 1.324(7)
F5 C7 1.365(7)
F6 C7 1.330(7)
F7 C8 1.404(6)
F8 C8 1.361(6)
C1 C2 1.366(8)
C1 C5 1.388(8)
C2 C3 1.374(9)
C3 C4 1.365(9)
C4 C5 1.390(8)
C6 C7 1.506(8)
C9 C10 1.381(7)
C9 C14 1.401(7)
C10 C11 1.396(7)
C11 C12 1.360(8)
C12 C13 1.381(8)
C13 C14 1.376(8)
C15 C20 1.376(7)
C15 C16 1.377(6)
C16 C17 1.394(7)
C17 C18 1.359(8)
C18 C19 1.367(7)
C19 C20 1.384(7)
C22 C23 1.3900
C22 C27 1.3900
C22 C28 1.482(15)
C23 C24 1.3900
C24 C25 1.3900
C25 C26 1.3900
C26 C27 1.3900

loop_
_geom_torsion_atom_site_label_1
_geom_torsion_atom_site_label_2
_geom_torsion_atom_site_label_3
_geom_torsion_atom_site_label_4
_geom_torsion
C5 C1 C2 C3 -0.6(6)
Co1 C1 C2 C3 -61.2(4)
C5 C1 C2 Co1 60.6(4)
C1 C2 C3 C4 0.1(7)
Co1 C2 C3 C4 -62.0(4)
C1 C2 C3 Co1 62.1(4)
C2 C3 C4 C5 0.5(7)
Co1 C3 C4 C5 -61.6(4)
C2 C3 C4 Co1 62.0(4)
C2 C1 C5 C4 0.8(6)
Co1 C1 C5 C4 61.1(4)
C2 C1 C5 Co1 -60.3(4)
C3 C4 C5 C1 -0.8(6)
Co1 C4 C5 C1 -61.8(4)
C3 C4 C5 Co1 61.0(4)
F3 C6 C7 F4 174.1(5)
F2 C6 C7 F4 68.0(6)
Co1 C6 C7 F4 -55.3(7)
F3 C6 C7 F6 -63.6(6)
F2 C6 C7 F6 -169.6(5)
Co1 C6 C7 F6 67.0(7)
F3 C6 C7 F5 54.7(6)
F2 C6 C7 F5 -51.4(6)
Co1 C6 C7 F5 -174.7(4)
C21 P1 C9 C10 -117.5(5)
C15 P1 C9 C10 -10.3(5)
Co1 P1 C9 C10 115.6(4)
C21 P1 C9 C14 60.0(5)
C15 P1 C9 C14 167.1(4)
Co1 P1 C9 C14 -67.0(4)
C14 C9 C10 C11 -0.3(8)
P1 C9 C10 C11 177.2(4)
C9 C10 C11 C12 1.3(9)
C10 C11 C12 C13 -1.7(10)
C11 C12 C13 C14 1.3(10)
C12 C13 C14 C9 -0.4(9)
C10 C9 C14 C13 -0.1(8)
P1 C9 C14 C13 -177.7(4)
C21 P1 C15 C20 -172.1(4)
C9 P1 C15 C20 83.2(4)
Co1 P1 C15 C20 -42.5(4)
C21 P1 C15 C16 10.6(4)
C9 P1 C15 C16 -94.1(4)
Co1 P1 C15 C16 140.2(3)
C20 C15 C16 C17 -0.1(7)
P1 C15 C16 C17 177.2(4)
C15 C16 C17 C18 0.4(8)
C16 C17 C18 C19 -0.7(8)
C17 C18 C19 C20 0.8(8)
C16 C15 C20 C19 0.2(7)
P1 C15 C20 C19 -177.2(4)
C18 C19 C20 C15 -0.6(8)
C27 C22 C23 C24 0.0
C28 C22 C23 C24 -170.8(19)
C22 C23 C24 C25 0.0
C23 C24 C25 C26 0.0
C24 C25 C26 C27 0.0
C25 C26 C27 C22 0.0
C23 C22 C27 C26 0.0
C28 C22 C27 C26 171.6(18)
